data_9004484
loop_
_publ_author_name
'Jacobsen, S. D.'
'Smyth, J. R.'
'Swope, R. J.'
'Downs, R. T.'

_publ_section_title
;
 Rigid-body character of the SO4 groups in celestine, anglesite and
 barite
;
_journal_name_full 'The Canadian Mineralogist'
_journal_page_first 1053
_journal_page_last 1060
_journal_volume 36
_journal_year 1998
_chemical_formula_sum 'O4 Pb S'
_chemical_name_mineral Anglesite
_space_group_crystal_system orthorhombic
_space_group_IT_number 62
_space_group_name_Hall '-P 2c 2ab'
_space_group_name_H-M_alt 'P b n m'
_symmetry_space_group_name_H-M 'P b n m'
_cell_angle_alpha 90
_cell_angle_beta 90
_cell_angle_gamma 90
_cell_formula_units_Z 4
_cell_length_a 6.9549
_cell_length_b 8.472
_cell_length_c 5.3973
_cell_volume 318.019
_database_code_amcsd 0005558
_exptl_crystal_density_diffrn 6.334
_cod_original_formula_sum 'Pb S O4'
_cod_database_code 9004484

loop_
_space_group_symop_id
_space_group_symop_operation_xyz
1 x,y,z
2 x,y,1/2-z
3 -x,-y,1/2+z
4 1/2+x,1/2-y,1/2+z
5 1/2-x,1/2+y,1/2-z
6 1/2-x,1/2+y,z
7 1/2+x,1/2-y,-z
8 -x,-y,-z

loop_
_atom_site_aniso_label
_atom_site_aniso_U_11
_atom_site_aniso_U_22
_atom_site_aniso_U_33
_atom_site_aniso_U_12
_atom_site_aniso_U_13
_atom_site_aniso_U_23
Pb 0.02194 0.01293 0.02321 0.00110 0.00000 0.00000
S 0.01240 0.00960 0.00880 -0.00030 0.00000 0.00000
O1 0.02500 0.01400 0.03500 0.00800 0.00000 0.00000
O2 0.01500 0.02200 0.02500 -0.00800 0.00000 0.00000
O3 0.01950 0.01920 0.01290 -0.00240 -0.00570 0.00160

loop_
_atom_site_label
_atom_site_fract_x
_atom_site_fract_y
_atom_site_fract_z
Pb 0.16716 0.18798 0.25000
S 0.18490 0.43580 0.75000
O1 0.09460 0.59150 0.75000
O2 0.04240 0.30720 0.75000
O3 0.30900 0.41890 0.97260

loop_
_cod_related_entry_id
_cod_related_entry_database
_cod_related_entry_code
1 AMCSD 0005558
